data_1556758
loop_
_publ_author_name
'Nakano, Akitoshi'
'Sugawara, Kento'
'Tamura, Shinya'
'Katayama, Naoyuki'
'Matsubayashi, Kazuyuki'
'Okada, Taku'
'Uwatoko, Yoshiya'
'Munakata, Kouji'
'Nakao, Akiko'
'Sagayama, Hajime'
'Kumai, Reiji'
'Sugimoto, Kunihisa'
'Maejima, Naoyuki'
'Machida, Akihiko'
'Watanuki, Tetsu'
'Sawa, Hiroshi'

_publ_section_title
;
 Pressure-induced coherent sliding-layer transition in the excitonic
 insulator Ta<sub>2</sub>NiSe<sub>5</sub>.
;
_journal_issue 'Pt 2'
_journal_name_full IUCrJ
_journal_page_first 158
_journal_page_last 165
_journal_paper_doi 10.1107/S2052252517018334
_journal_volume 5
_journal_year 2018
_chemical_formula_sum 'Ni Se5 Ta2'
_chemical_formula_weight 815.41
_space_group_IT_number 59
_space_group_name_Hall '-P 2c 2a'
_space_group_name_H-M_alt 'P m n m :2'
_symmetry_cell_setting orthorhombic
_symmetry_space_group_name_H-M 'P m n m :2'
_atom_sites_solution_hydrogens geom
_atom_sites_solution_primary direct
_atom_sites_solution_secondary difmap
_audit_creation_method SHELXL-97
_cell_angle_alpha 90.00
_cell_angle_beta 90.00
_cell_angle_gamma 90.00
_cell_formula_units_Z 2
_cell_length_a 3.4370(10)
_cell_length_b 5.8610(10)
_cell_length_c 15.51200(10)
_cell_measurement_reflns_used 543
_cell_measurement_temperature 200(2)
_cell_measurement_theta_max 9.20
_cell_measurement_theta_min 1.52
_cell_volume 312.48(11)
_computing_structure_refinement 'SHELXL-97 (Sheldrick, 1997)'
_computing_structure_solution 'SHELXS-97 (Sheldrick, 1990)'
_diffrn_ambient_temperature 200(2)
_diffrn_measured_fraction_theta_full 0.226
_diffrn_measured_fraction_theta_max 0.226
_diffrn_measurement_device_type RAXISV
_diffrn_measurement_method oscillation
_diffrn_radiation_monochromator graphite
_diffrn_radiation_type synchrotron
_diffrn_radiation_wavelength 0.41300
_diffrn_reflns_av_R_equivalents 0.0000
_diffrn_reflns_av_sigmaI/netI 0.0662
_diffrn_reflns_limit_h_max 5
_diffrn_reflns_limit_h_min 0
_diffrn_reflns_limit_k_max 2
_diffrn_reflns_limit_k_min 0
_diffrn_reflns_limit_l_max 23
_diffrn_reflns_limit_l_min 0
_diffrn_reflns_number 156
_diffrn_reflns_theta_full 18.45
_diffrn_reflns_theta_max 18.45
_diffrn_reflns_theta_min 3.05
_diffrn_standards_number 156
_exptl_absorpt_coefficient_mu 14.854
_exptl_absorpt_correction_type none
_exptl_crystal_colour silver
_exptl_crystal_density_diffrn 8.666
_exptl_crystal_density_method 'not measured'
_exptl_crystal_description plate
_exptl_crystal_F_000 688
_exptl_crystal_size_max 0.60
_exptl_crystal_size_mid 0.30
_exptl_crystal_size_min 0.10
_refine_diff_density_max 2.306
_refine_diff_density_min -2.298
_refine_diff_density_rms 0.474
_refine_ls_extinction_method none
_refine_ls_goodness_of_fit_ref 1.139
_refine_ls_hydrogen_treatment mixed
_refine_ls_matrix_type full
_refine_ls_number_parameters 14
_refine_ls_number_reflns 156
_refine_ls_number_restraints 0
_refine_ls_restrained_S_all 1.139
_refine_ls_R_factor_all 0.0406
_refine_ls_R_factor_gt 0.0346
_refine_ls_shift/su_max 0.000
_refine_ls_shift/su_mean 0.000
_refine_ls_structure_factor_coef Fsqd
_refine_ls_weighting_details 'calc w=1/[\s^2^(Fo^2^)+(0.0229P)^2^+7.8206P] where P=(Fo^2^+2Fc^2^)/3'
_refine_ls_weighting_scheme calc
_refine_ls_wR_factor_gt 0.0797
_refine_ls_wR_factor_ref 0.0810
_reflns_number_gt 136
_reflns_number_total 156
_reflns_threshold_expression >2sigma(I)
_cod_data_source_file fc5022.cif
_cod_data_source_block Ta2NiSe5_4p22GPa_200K
_cod_depositor_comments
;
The following automatic conversions were performed:

data item '_symmetry_cell_setting' value 'Orthorhombic' was changed
to 'orthorhombic' in accordance with the
/home/saulius/struct/COD-crude-data/automatic-downloads/DataCite-retrospective/IUCr/depositions/lib/dictionaries/cif_core.dic
dictionary named 'cif_core.dic' version 2.4.2 last updated on
2011-04-26.

Automatic conversion script
Id: cif_fix_values 7556 2019-12-06 15:28:31Z antanas 
;
_cod_original_sg_symbol_H-M Pmnm
_cod_database_code 1556758

loop_
_symmetry_equiv_pos_as_xyz
'x, y, z'
'-x+1/2, y, -z+1/2'
'x+1/2, -y, -z'
'-x, -y, z+1/2'
'-x, -y, -z'
'x-1/2, -y, z-1/2'
'-x-1/2, y, z'
'x, y, -z-1/2'

loop_
_atom_site_label
_atom_site_type_symbol
_atom_site_fract_x
_atom_site_fract_y
_atom_site_fract_z
_atom_site_U_iso_or_equiv
_atom_site_adp_type
_atom_site_occupancy
_atom_site_symmetry_multiplicity
_atom_site_calc_flag
_atom_site_refinement_flags
Ta01 Ta 0.2500 0.4822(6) 0.11304(5) 0.0056(3) Uiso 1 2 d S
Ni02 Ni 0.7500 0.471(3) 0.2500 0.0044(8) Uiso 1 4 d S
Se03 Se 0.2500 0.2550(17) 0.53650(11) 0.0058(4) Uiso 1 2 d S
Se04 Se 0.7500 0.1770(16) 0.14863(12) 0.0065(5) Uiso 1 2 d S
Se05 Se 0.7500 0.262(2) 0.7500 0.0063(5) Uiso 1 4 d S

loop_
_atom_type_symbol
_atom_type_description
_atom_type_scat_dispersion_real
_atom_type_scat_dispersion_imag
_atom_type_scat_source
Ta Ta -0.5000 2.6230 'International Tables Vol C Tables 4.2.6.8 and 6.1.1.4'
Ni Ni 0.2300 0.4100 'International Tables Vol C Tables 4.2.6.8 and 6.1.1.4'
Se Se 0.2910 0.8630 'International Tables Vol C Tables 4.2.6.8 and 6.1.1.4'

loop_
_geom_angle_atom_site_label_1
_geom_angle_atom_site_label_2
_geom_angle_atom_site_label_3
_geom_angle
_geom_angle_site_symmetry_1
_geom_angle_site_symmetry_3
Se04 Ta01 Se04 85.1(3) 1_455 .
Se04 Ta01 Se03 164.79(16) 1_455 6_665
Se04 Ta01 Se03 93.97(19) . 6_665
Se04 Ta01 Se03 93.97(19) 1_455 6_565
Se04 Ta01 Se03 164.79(16) . 6_565
Se03 Ta01 Se03 82.9(3) 6_665 6_565
Se04 Ta01 Se05 103.2(2) 1_455 5_666
Se04 Ta01 Se05 103.2(2) . 5_666
Se03 Ta01 Se05 91.8(3) 6_665 5_666
Se03 Ta01 Se05 91.8(3) 6_565 5_666
Se04 Ta01 Se03 80.68(18) 1_455 2
Se04 Ta01 Se03 80.68(18) . 2
Se03 Ta01 Se03 84.2(3) 6_665 2
Se03 Ta01 Se03 84.2(3) 6_565 2
Se05 Ta01 Se03 174.7(3) 5_666 2
Se04 Ta01 Ni02 52.3(3) 1_455 1_455
Se04 Ta01 Ni02 103.8(3) . 1_455
Se03 Ta01 Ni02 141.9(4) 6_665 1_455
Se03 Ta01 Ni02 87.4(2) 6_565 1_455
Se05 Ta01 Ni02 51.6(3) 5_666 1_455
Se03 Ta01 Ni02 131.4(3) 2 1_455
Se04 Ta01 Ni02 103.8(3) 1_455 .
Se04 Ta01 Ni02 52.3(3) . .
Se03 Ta01 Ni02 87.4(2) 6_665 .
Se03 Ta01 Ni02 141.9(4) 6_565 .
Se05 Ta01 Ni02 51.6(3) 5_666 .
Se03 Ta01 Ni02 131.4(3) 2 .
Ni02 Ta01 Ni02 77.91(3) 1_455 .
Se05 Ni02 Se05 95.4(8) 5_766 5_666
Se05 Ni02 Se04 119.8(2) 5_766 .
Se05 Ni02 Se04 119.8(2) 5_666 .
Se05 Ni02 Se04 119.8(2) 5_766 2_655
Se05 Ni02 Se04 119.8(2) 5_666 2_655
Se04 Ni02 Se04 84.8(6) . 2_655
Se05 Ni02 Ta01 61.21(18) 5_766 2_655
Se05 Ni02 Ta01 116.6(4) 5_666 2_655
Se04 Ni02 Ta01 122.9(5) . 2_655
Se04 Ni02 Ta01 59.60(18) 2_655 2_655
Se05 Ni02 Ta01 116.6(4) 5_766 2
Se05 Ni02 Ta01 61.21(18) 5_666 2
Se04 Ni02 Ta01 122.9(5) . 2
Se04 Ni02 Ta01 59.60(18) 2_655 2
Ta01 Ni02 Ta01 77.91(3) 2_655 2
Se05 Ni02 Ta01 116.6(4) 5_766 .
Se05 Ni02 Ta01 61.21(18) 5_666 .
Se04 Ni02 Ta01 59.60(18) . .
Se04 Ni02 Ta01 122.9(5) 2_655 .
Ta01 Ni02 Ta01 177.2(7) 2_655 .
Ta01 Ni02 Ta01 102.02(3) 2 .
Se05 Ni02 Ta01 61.21(18) 5_766 1_655
Se05 Ni02 Ta01 116.6(4) 5_666 1_655
Se04 Ni02 Ta01 59.60(18) . 1_655
Se04 Ni02 Ta01 122.9(5) 2_655 1_655
Ta01 Ni02 Ta01 102.02(3) 2_655 1_655
Ta01 Ni02 Ta01 177.2(7) 2 1_655
Ta01 Ni02 Ta01 77.91(3) . 1_655
Ta01 Se03 Ta01 82.9(3) 6_666 6_566
Ta01 Se03 Ta01 95.8(3) 6_666 2
Ta01 Se03 Ta01 95.8(3) 6_566 2
Ni02 Se04 Ta01 68.1(3) . .
Ni02 Se04 Ta01 68.1(3) . 1_655
Ta01 Se04 Ta01 85.1(3) . 1_655
Ni02 Se05 Ni02 95.4(8) 5_766 5_666
Ni02 Se05 Ta01 67.2(3) 5_766 5_666
Ni02 Se05 Ta01 67.2(3) 5_666 5_666
Ni02 Se05 Ta01 67.2(3) 5_766 6_666
Ni02 Se05 Ta01 67.2(3) 5_666 6_666
Ta01 Se05 Ta01 109.7(6) 5_666 6_666

loop_
_geom_bond_atom_site_label_1
_geom_bond_atom_site_label_2
_geom_bond_distance
_geom_bond_site_symmetry_2
Ta01 Se04 2.541(7) 1_455
Ta01 Se04 2.541(7) .
Ta01 Se03 2.595(7) 6_665
Ta01 Se03 2.595(7) 6_565
Ta01 Se05 2.599(9) 5_666
Ta01 Se03 2.675(6) 2
Ta01 Ni02 2.7334(8) 1_455
Ta01 Ni02 2.7334(8) .
Ni02 Se05 2.324(15) 5_766
Ni02 Se05 2.324(15) 5_666
Ni02 Se04 2.331(12) .
Ni02 Se04 2.331(12) 2_655
Ni02 Ta01 2.7334(8) 2_655
Ni02 Ta01 2.7334(8) 2
Ni02 Ta01 2.7334(8) 1_655
Se03 Ta01 2.595(7) 6_666
Se03 Ta01 2.595(7) 6_566
Se03 Ta01 2.675(6) 2
Se04 Ta01 2.541(7) 1_655
Se05 Ni02 2.324(15) 5_766
Se05 Ni02 2.324(15) 5_666
Se05 Ta01 2.599(9) 5_666
Se05 Ta01 2.599(9) 6_666
